data_1570338
loop_
_publ_author_name
'Turnbull, Douglas'
'L&#xe9;gar&#xe9;, Marc-Andr&#xe9;'

_publ_section_title
;
 Rapid, iterative syntheses of unsymmetrical di- and triarylboranes from
 crystalline aryldifluoroboranes.
;
_journal_issue 48
_journal_name_full 'Chemical science'
_journal_page_first 14256
_journal_page_last 14261
_journal_paper_doi 10.1039/d3sc05071h
_journal_volume 14
_journal_year 2023
_chemical_formula_moiety 'C21 H20 B F'
_chemical_formula_sum 'C21 H20 B F'
_chemical_formula_weight 302.215
_chemical_name_systematic (5-acenaphthyl)fluoro(mesityl)borane
_chemical_properties_physical Air-sensitive,Moisture-sensitive
_space_group_crystal_system triclinic
_space_group_IT_number 2
_space_group_name_Hall '-P 1'
_space_group_name_H-M_alt 'P -1'
_symmetry_Int_Tables_number 2
_atom_sites_solution_primary dual
_audit_creation_date 2023-07-12
_audit_creation_method
;
Olex2 1.5
(compiled 2023.03.06 svn.rbb2c1857 for OlexSys, GUI svn.r6748)
;
_audit_update_record
;
2023-09-03 deposited with the CCDC.	2023-11-17 downloaded from the CCDC.
;
_cell_angle_alpha 87.107(5)
_cell_angle_beta 82.251(5)
_cell_angle_gamma 65.001(5)
_cell_formula_units_Z 2
_cell_length_a 8.3362(10)
_cell_length_b 8.4445(10)
_cell_length_c 12.8453(15)
_cell_measurement_reflns_used 2399
_cell_measurement_temperature 150
_cell_measurement_theta_max 57.060
_cell_measurement_theta_min 5.135
_cell_volume 812.03(17)
_computing_cell_refinement
;
SAINT (2019) V8.40A; Integration Software for Single Crystal Data.
Bruker AXS Inc., Madison, WI 53719-1173.
;
_computing_data_collection
;
APEX 3 (2019) Bruker AXS Inc., Madison, WI 53719-1173.
;
_computing_data_reduction
;
SAINT (2019) V8.40A; Integration Software for Single Crystal Data.
Bruker AXS Inc., Madison, WI 53719-1173.
;
_computing_molecular_graphics 'Olex2 1.5 (Dolomanov et al., 2009)'
_computing_publication_material 'Olex2 1.5 (Dolomanov et al., 2009)'
_computing_structure_refinement 'olex2.refine 1.5 (Bourhis et al., 2015)'
_computing_structure_solution 'XT  (Sheldrick, 2015)'
_diffrn_ambient_temperature 150
_diffrn_detector 'CMOS Area detector'
_diffrn_detector_area_resol_mean 10.42
_diffrn_detector_type 'Bruker CMOS Photon III '
_diffrn_measured_fraction_theta_full 0.9832
_diffrn_measured_fraction_theta_max 0.9559
_diffrn_measurement_device 'k-geometry diffractometer'
_diffrn_measurement_device_type 'Bruker Venture Metaljet'
_diffrn_measurement_method '\w and \f scans'
_diffrn_radiation_collimation 'Focusing mirrors'
_diffrn_radiation_monochromator 'Helios MX Mirror Optics'
_diffrn_radiation_probe x-ray
_diffrn_radiation_type 'Ga K\a'
_diffrn_radiation_wavelength 1.34139
_diffrn_reflns_av_R_equivalents 0.0000
_diffrn_reflns_av_unetI/netI 0.0817
_diffrn_reflns_Laue_measured_fraction_full 0.9832
_diffrn_reflns_Laue_measured_fraction_max 0.9559
_diffrn_reflns_limit_h_max 10
_diffrn_reflns_limit_h_min -10
_diffrn_reflns_limit_k_max 10
_diffrn_reflns_limit_k_min -10
_diffrn_reflns_limit_l_max 16
_diffrn_reflns_limit_l_min 0
_diffrn_reflns_number 3211
_diffrn_reflns_point_group_measured_fraction_full 0.9832
_diffrn_reflns_point_group_measured_fraction_max 0.9559
_diffrn_reflns_theta_full 53.5942
_diffrn_reflns_theta_max 57.23
_diffrn_reflns_theta_min 5.13
_diffrn_source 'Metal Jet'
_diffrn_source_current 2.86
_diffrn_source_power 0.19937059999999998
_diffrn_source_target Ga
_diffrn_source_type 'Gallium Liquid Metal Jet Source'
_diffrn_source_voltage 69.71
_exptl_absorpt_coefficient_mu 0.383
_exptl_absorpt_process_details
;
 TWINABS-2012/1 (Bruker,2012) was used for absorption correction.
 
For component 1:
 wR2(int) was 0.0911 before and 0.0174 after correction.
 
For component 2:
 wR2(int) was 0.0968 before and 0.0183 after correction.
 The Ratio of minimum to maximum transmission is 0.83.

Final HKLF 4 output contains 9608 reflections, Rint = 0.0535
 (6767 with I > 3sig(I), Rint = 0.0489)
;
_exptl_crystal_colour 'clear colourless'
_exptl_crystal_colour_lustre clear
_exptl_crystal_colour_primary colourless
_exptl_crystal_density_diffrn 1.236
_exptl_crystal_description plate
_exptl_crystal_F_000 320.706
_exptl_crystal_size_max 0.15
_exptl_crystal_size_mid 0.15
_exptl_crystal_size_min 0.02
_refine_diff_density_max 0.4130
_refine_diff_density_min -0.4908
_refine_diff_density_rms 0.1031
_refine_ls_d_res_high 0.7976
_refine_ls_d_res_low 7.4956
_refine_ls_extinction_coef 0.019(5)
_refine_ls_extinction_expression Fc^*^=kFc[1+0.001xFc^2^\l^3^/sin(2\q)]^-1/4^
_refine_ls_goodness_of_fit_ref 0.9942
_refine_ls_hydrogen_treatment constr
_refine_ls_matrix_type full
_refine_ls_number_constraints 32
_refine_ls_number_parameters 212
_refine_ls_number_reflns 3206
_refine_ls_number_restraints 0
_refine_ls_restrained_S_all 0.9942
_refine_ls_R_factor_all 0.1048
_refine_ls_R_factor_gt 0.0691
_refine_ls_shift/su_max -0.0005
_refine_ls_shift/su_mean 0.0000
_refine_ls_structure_factor_coef Fsqd
_refine_ls_weighting_details 'w=1/[\s^2^(Fo^2^)+(0.1271P)^2^+0.4584P] where P=(Fo^2^+2Fc^2^)/3'
_refine_ls_weighting_scheme calc
_refine_ls_wR_factor_gt 0.1912
_refine_ls_wR_factor_ref 0.2144
_reflns_Friedel_coverage 0.0
_reflns_limit_h_max 10
_reflns_limit_h_min -10
_reflns_limit_k_max 10
_reflns_limit_k_min -10
_reflns_limit_l_max 16
_reflns_limit_l_min 0
_reflns_number_gt 2144
_reflns_number_total 3206
_reflns_threshold_expression I>=2u(I)
_cod_data_source_file d3sc05071h2.cif
_cod_data_source_block 4a_AceMesBF
_cod_depositor_comments
;
The following automatic conversions were performed:

data item '_diffrn_radiation_probe' value 'X-ray' was changed to
'x-ray' in accordance with the
/home/data/users/saulius/crontab/automatic-downloads/rss-feeds/RSC/lib/dictionaries/cif_core.dic
dictionary named 'cif_core.dic' version 2.4.2 last updated on
2011-04-26.

Automatic conversion script
Id: cif_fix_values 8170 2020-07-09 18:12:32Z antanas 

 Adding full bibliography for 1570333--1570346.cif.
;
_cod_database_code 1570338
_olex2_refinement_description
;
1. Fixed Uiso
 At 1.2 times of:
  All C(H) groups, All C(H,H) groups
 At 1.5 times of:
  All C(H,H,H) groups
2.a Secondary CH2 refined with riding coordinates:
 C12(H12a,H12b), C11(H11a,H11b)
2.b Aromatic/amide H refined with riding coordinates:
 C7(H7), C8(H8), C3(H3), C15(H15), C9(H9), C2(H2), C17(H17)
2.c Idealised Me refined as rotating group:
 C19(H19a,H19b,H19c), C20(H20a,H20b,H20c), C21(H21a,H21b,H21c)
;
_olex2_submission_special_instructions 'No special instructions were received'

loop_
_space_group_symop_id
_space_group_symop_operation_xyz
1 x,y,z
2 -x,-y,-z

loop_
_atom_site_label
_atom_site_type_symbol
_atom_site_fract_x
_atom_site_fract_y
_atom_site_fract_z
_atom_site_U_iso_or_equiv
_atom_site_adp_type
_atom_site_occupancy
_atom_site_refinement_flags_posn
F1 F 0.2727(2) 0.8445(2) 0.16348(14) 0.0616(7) Uani 1.000000 .
C1 C 0.2352(3) 0.6958(3) 0.3301(2) 0.0270(6) Uani 1.000000 .
C2 C 0.3204(3) 0.5629(3) 0.3990(2) 0.0282(6) Uani 1.000000 .
H2 H 0.4386(3) 0.4812(3) 0.3758(2) 0.0339(7) Uiso 1.000000 R
C3 C 0.2444(3) 0.5405(3) 0.5004(2) 0.0297(6) Uani 1.000000 .
H3 H 0.3100(3) 0.4477(3) 0.5439(2) 0.0357(7) Uiso 1.000000 R
C4 C 0.0724(3) 0.6568(3) 0.5346(2) 0.0274(6) Uani 1.000000 .
C5 C -0.0190(3) 0.7927(3) 0.46724(19) 0.0254(6) Uani 1.000000 .
C6 C -0.1927(3) 0.9011(3) 0.5146(2) 0.0283(6) Uani 1.000000 .
C7 C -0.2976(3) 1.0412(3) 0.4598(2) 0.0308(6) Uani 1.000000 .
H7 H -0.4147(3) 1.1166(3) 0.4895(2) 0.0369(7) Uiso 1.000000 R
C8 C -0.2278(3) 1.0713(3) 0.3582(2) 0.0306(6) Uani 1.000000 .
H8 H -0.3007(3) 1.1688(3) 0.3202(2) 0.0367(7) Uiso 1.000000 R
C9 C -0.0589(3) 0.9660(3) 0.3116(2) 0.0288(6) Uani 1.000000 .
H9 H -0.0181(3) 0.9915(3) 0.2429(2) 0.0346(7) Uiso 1.000000 R
C10 C 0.0539(3) 0.8196(3) 0.36603(19) 0.0251(6) Uani 1.000000 .
C11 C -0.2237(3) 0.8332(3) 0.6234(2) 0.0328(6) Uani 1.000000 .
H11a H -0.2502(3) 0.9230(3) 0.6776(2) 0.0393(8) Uiso 1.000000 R
H11b H -0.3242(3) 0.7986(3) 0.6288(2) 0.0393(8) Uiso 1.000000 R
C12 C -0.0451(3) 0.6714(3) 0.6365(2) 0.0317(6) Uani 1.000000 .
H12a H -0.0656(3) 0.5645(3) 0.6493(2) 0.0380(7) Uiso 1.000000 R
H12b H 0.0098(3) 0.6894(3) 0.6959(2) 0.0380(7) Uiso 1.000000 R
C13 C 0.5294(3) 0.5622(3) 0.17755(19) 0.0289(6) Uani 1.000000 .
C14 C 0.5507(3) 0.4061(3) 0.13107(19) 0.0289(6) Uani 1.000000 .
C15 C 0.7185(3) 0.2923(3) 0.0857(2) 0.0312(6) Uani 1.000000 .
H15 H 0.7316(3) 0.1871(3) 0.0545(2) 0.0374(7) Uiso 1.000000 R
C16 C 0.8675(3) 0.3256(3) 0.0841(2) 0.0317(6) Uani 1.000000 .
C17 C 0.8453(3) 0.4791(3) 0.1312(2) 0.0330(6) Uani 1.000000 .
H17 H 0.9460(3) 0.5043(3) 0.1315(2) 0.0396(8) Uiso 1.000000 R
C18 C 0.6799(4) 0.5969(3) 0.1780(2) 0.0310(6) Uani 1.000000 .
C19 C 0.3934(4) 0.3643(3) 0.1260(2) 0.0361(7) Uani 1.000000 .
H19a H 0.3441(16) 0.408(2) 0.0598(7) 0.0542(10) Uiso 1.000000 GR
H19b H 0.4318(6) 0.2375(4) 0.1297(15) 0.0542(10) Uiso 1.000000 GR
H19c H 0.3017(11) 0.421(2) 0.1852(8) 0.0542(10) Uiso 1.000000 GR
C20 C 1.0480(4) 0.2006(4) 0.0323(3) 0.0480(9) Uani 1.000000 .
H20a H 1.0884(14) 0.0903(11) 0.0710(11) 0.0720(13) Uiso 1.000000 GR
H20b H 1.0391(7) 0.179(2) -0.0404(6) 0.0720(13) Uiso 1.000000 GR
H20c H 1.1337(8) 0.2519(14) 0.0328(16) 0.0720(13) Uiso 1.000000 GR
C21 C 0.6640(4) 0.7616(4) 0.2278(3) 0.0472(8) Uani 1.000000 .
H21a H 0.629(3) 0.8571(8) 0.1770(6) 0.0709(12) Uiso 1.000000 GR
H21b H 0.574(2) 0.7920(17) 0.2897(10) 0.0709(12) Uiso 1.000000 GR
H21c H 0.7793(9) 0.7428(10) 0.2490(16) 0.0709(12) Uiso 1.000000 GR
B1 B 0.3402(4) 0.7028(4) 0.2238(2) 0.0333(7) Uani 1.000000 .

loop_
_atom_site_aniso_label
_atom_site_aniso_U_11
_atom_site_aniso_U_22
_atom_site_aniso_U_33
_atom_site_aniso_U_12
_atom_site_aniso_U_13
_atom_site_aniso_U_23
F1 0.0518(12) 0.0499(10) 0.0425(11) 0.0102(8) 0.0129(9) 0.0177(8)
C1 0.0258(13) 0.0250(11) 0.0311(14) -0.0110(10) -0.0050(10) -0.0012(9)
C2 0.0201(12) 0.0270(12) 0.0349(15) -0.0070(10) -0.0043(10) -0.0009(10)
C3 0.0282(13) 0.0273(12) 0.0323(15) -0.0092(10) -0.0094(11) 0.0055(10)
C4 0.0266(13) 0.0317(12) 0.0277(14) -0.0154(10) -0.0053(10) 0.0017(10)
C5 0.0250(13) 0.0237(11) 0.0288(13) -0.0104(10) -0.0067(10) -0.0005(9)
C6 0.0267(13) 0.0310(12) 0.0298(14) -0.0148(10) -0.0015(11) -0.0041(10)
C7 0.0214(13) 0.0289(12) 0.0381(15) -0.0063(10) -0.0035(11) -0.0048(10)
C8 0.0264(13) 0.0261(12) 0.0369(15) -0.0078(10) -0.0083(11) 0.0023(10)
C9 0.0275(13) 0.0318(12) 0.0263(14) -0.0111(10) -0.0055(10) 0.0013(10)
C10 0.0215(12) 0.0256(11) 0.0297(14) -0.0111(10) -0.0041(10) -0.0016(9)
C11 0.0269(14) 0.0376(13) 0.0335(15) -0.0140(11) -0.0008(11) -0.0001(10)
C12 0.0305(14) 0.0356(13) 0.0313(14) -0.0166(11) -0.0032(11) 0.0029(10)
C13 0.0284(14) 0.0329(12) 0.0230(13) -0.0110(11) -0.0031(10) 0.0030(9)
C14 0.0294(14) 0.0314(12) 0.0241(13) -0.0110(10) -0.0047(10) 0.0043(9)
C15 0.0321(14) 0.0269(12) 0.0322(15) -0.0111(11) -0.0015(11) 0.0019(10)
C16 0.0259(13) 0.0294(12) 0.0319(15) -0.0049(10) -0.0028(11) 0.0068(10)
C17 0.0240(14) 0.0386(14) 0.0369(15) -0.0137(11) -0.0061(11) 0.0068(11)
C18 0.0341(15) 0.0307(12) 0.0281(14) -0.0136(11) -0.0045(11) 0.0008(10)
C19 0.0346(15) 0.0364(13) 0.0416(17) -0.0194(12) -0.0034(12) 0.0005(11)
C20 0.0323(16) 0.0377(15) 0.060(2) -0.0058(13) 0.0064(14) 0.0065(13)
C21 0.0471(18) 0.0470(16) 0.052(2) -0.0240(14) -0.0002(15) -0.0118(14)
B1 0.0323(16) 0.0316(14) 0.0305(17) -0.0075(12) -0.0062(13) 0.0021(12)

loop_
_atom_type_symbol
_atom_type_scat_dispersion_real
_atom_type_scat_dispersion_imag
_atom_type_scat_Cromer_Mann_a1
_atom_type_scat_Cromer_Mann_a2
_atom_type_scat_Cromer_Mann_a3
_atom_type_scat_Cromer_Mann_a4
_atom_type_scat_Cromer_Mann_b1
_atom_type_scat_Cromer_Mann_b2
_atom_type_scat_Cromer_Mann_b3
_atom_type_scat_Cromer_Mann_b4
_atom_type_scat_Cromer_Mann_c
_atom_type_scat_source
_atom_type_scat_dispersion_source
B 0.00700 0.00290 2.05450 1.33260 1.09790 0.70680 23.21850 1.02100 60.34980 0.14030 -0.19320 'International Tables Volume C Table 6.1.1.4 (pp. 500-502)' custom
C 0.01370 0.00670 2.31000 1.02000 1.58860 0.86500 20.84390 10.20750 0.56870 51.65120 0.21560 'International Tables Volume C Table 6.1.1.4 (pp. 500-502)' custom
F 0.05830 0.04000 3.53920 2.64120 1.51700 1.02430 10.28250 4.29440 0.26150 26.14760 0.27760 'International Tables Volume C Table 6.1.1.4 (pp. 500-502)' custom
H -0.00000 0.00000 0.49300 0.32291 0.14019 0.04081 10.51090 26.12570 3.14236 57.79970 0.00304 'International Tables Volume C Table 6.1.1.4 (pp. 500-502)' custom

loop_
_geom_angle_atom_site_label_1
_geom_angle_atom_site_label_2
_geom_angle_atom_site_label_3
_geom_angle
_geom_angle_site_symmetry_1
_geom_angle_site_symmetry_3
_geom_angle_publ_flag
C10 C1 C2 117.1(2) . . ?
B1 C1 C2 117.8(2) . . ?
B1 C1 C10 125.1(2) . . ?
H2 C2 C1 117.54(14) . . ?
C3 C2 C1 124.9(2) . . ?
C3 C2 H2 117.54(14) . . ?
H3 C3 C2 120.88(14) . . ?
C4 C3 C2 118.2(2) . . ?
C4 C3 H3 120.88(15) . . ?
C5 C4 C3 118.7(2) . . ?
C12 C4 C3 131.7(2) . . ?
C12 C4 C5 109.6(2) . . ?
C6 C5 C4 111.5(2) . . ?
C10 C5 C4 124.4(2) . . ?
C10 C5 C6 124.0(2) . . ?
C7 C6 C5 118.7(2) . . ?
C11 C6 C5 109.1(2) . . ?
C11 C6 C7 132.1(2) . . ?
H7 C7 C6 120.78(15) . . ?
C8 C7 C6 118.4(2) . . ?
C8 C7 H7 120.78(14) . . ?
H8 C8 C7 118.45(14) . . ?
C9 C8 C7 123.1(2) . . ?
C9 C8 H8 118.45(15) . . ?
H9 C9 C8 119.96(15) . . ?
C10 C9 C8 120.1(2) . . ?
C10 C9 H9 119.96(14) . . ?
C5 C10 C1 116.6(2) . . ?
C9 C10 C1 127.8(2) . . ?
C9 C10 C5 115.6(2) . . ?
H11a C11 C6 110.83(13) . . ?
H11b C11 C6 110.83(14) . . ?
H11b C11 H11a 108.9 . . ?
C12 C11 C6 104.6(2) . . ?
C12 C11 H11a 110.83(14) . . ?
C12 C11 H11b 110.83(14) . . ?
C11 C12 C4 105.1(2) . . ?
H12a C12 C4 110.72(13) . . ?
H12a C12 C11 110.72(14) . . ?
H12b C12 C4 110.72(14) . . ?
H12b C12 C11 110.72(14) . . ?
H12b C12 H12a 108.8 . . ?
C18 C13 C14 118.9(2) . . ?
B1 C13 C14 121.7(2) . . ?
B1 C13 C18 119.3(2) . . ?
C15 C14 C13 119.3(2) . . ?
C19 C14 C13 121.1(2) . . ?
C19 C14 C15 119.6(2) . . ?
H15 C15 C14 118.70(15) . . ?
C16 C15 C14 122.6(2) . . ?
C16 C15 H15 118.70(15) . . ?
C17 C16 C15 117.6(2) . . ?
C20 C16 C15 121.4(2) . . ?
C20 C16 C17 121.0(3) . . ?
H17 C17 C16 119.08(15) . . ?
C18 C17 C16 121.8(2) . . ?
C18 C17 H17 119.08(16) . . ?
C17 C18 C13 119.7(2) . . ?
C21 C18 C13 120.8(2) . . ?
C21 C18 C17 119.4(3) . . ?
H19a C19 C14 109.5 . . ?
H19b C19 C14 109.5 . . ?
H19b C19 H19a 109.5 . . ?
H19c C19 C14 109.5 . . ?
H19c C19 H19a 109.5 . . ?
H19c C19 H19b 109.5 . . ?
H20a C20 C16 109.5 . . ?
H20b C20 C16 109.5 . . ?
H20b C20 H20a 109.5 . . ?
H20c C20 C16 109.5 . . ?
H20c C20 H20a 109.5 . . ?
H20c C20 H20b 109.5 . . ?
H21a C21 C18 109.5 . . ?
H21b C21 C18 109.5 . . ?
H21b C21 H21a 109.5 . . ?
H21c C21 C18 109.5 . . ?
H21c C21 H21a 109.5 . . ?
H21c C21 H21b 109.5 . . ?
C1 B1 F1 118.8(2) . . ?
C13 B1 F1 114.4(2) . . ?
C13 B1 C1 126.6(2) . . ?

loop_
_geom_bond_atom_site_label_1
_geom_bond_atom_site_label_2
_geom_bond_distance
_geom_bond_site_symmetry_2
_geom_bond_publ_flag
F1 B1 1.344(3) . ?
C1 C2 1.394(3) . ?
C1 C10 1.454(3) . ?
C1 B1 1.532(4) . ?
C2 H2 0.9500 . ?
C2 C3 1.410(4) . ?
C3 H3 0.9500 . ?
C3 C4 1.377(3) . ?
C4 C5 1.409(3) . ?
C4 C12 1.502(4) . ?
C5 C6 1.416(3) . ?
C5 C10 1.409(4) . ?
C6 C7 1.366(4) . ?
C6 C11 1.515(4) . ?
C7 H7 0.9500 . ?
C7 C8 1.412(4) . ?
C8 H8 0.9500 . ?
C8 C9 1.378(3) . ?
C9 H9 0.9500 . ?
C9 C10 1.417(3) . ?
C11 H11a 0.9900 . ?
C11 H11b 0.9900 . ?
C11 C12 1.561(4) . ?
C12 H12a 0.9900 . ?
C12 H12b 0.9900 . ?
C13 C14 1.406(3) . ?
C13 C18 1.405(4) . ?
C13 B1 1.577(4) . ?
C14 C15 1.386(3) . ?
C14 C19 1.505(4) . ?
C15 H15 0.9500 . ?
C15 C16 1.382(4) . ?
C16 C17 1.388(4) . ?
C16 C20 1.510(4) . ?
C17 H17 0.9500 . ?
C17 C18 1.389(4) . ?
C18 C21 1.507(4) . ?
C19 H19a 0.9800 . ?
C19 H19b 0.9800 . ?
C19 H19c 0.9800 . ?
C20 H20a 0.9800 . ?
C20 H20b 0.9800 . ?
C20 H20c 0.9800 . ?
C21 H21a 0.9800 . ?
C21 H21b 0.9800 . ?
C21 H21c 0.9800 . ?

loop_
_geom_torsion_atom_site_label_1
_geom_torsion_atom_site_label_2
_geom_torsion_atom_site_label_3
_geom_torsion_atom_site_label_4
_geom_torsion
_geom_torsion_site_symmetry_1
_geom_torsion_site_symmetry_2
_geom_torsion_site_symmetry_3
_geom_torsion_site_symmetry_4
_geom_torsion_publ_flag
F1 B1 C1 C2 -169.3(3) . . . . ?
F1 B1 C1 C10 9.4(3) . . . . ?
F1 B1 C13 C14 -104.2(3) . . . . ?
F1 B1 C13 C18 72.7(3) . . . . ?
C1 C2 C3 C4 0.7(3) . . . . ?
C1 C10 C5 C4 0.6(3) . . . . ?
C1 C10 C5 C6 179.6(2) . . . . ?
C1 C10 C9 C8 -179.4(3) . . . . ?
C1 B1 C13 C14 79.0(3) . . . . ?
C1 B1 C13 C18 -104.1(3) . . . . ?
C2 C3 C4 C5 -0.4(3) . . . . ?
C2 C3 C4 C12 -179.1(2) . . . . ?
C3 C4 C5 C6 -179.4(2) . . . . ?
C3 C4 C5 C10 -0.3(3) . . . . ?
C3 C4 C12 C11 179.8(3) . . . . ?
C4 C5 C6 C7 178.9(2) . . . . ?
C4 C5 C6 C11 -0.4(2) . . . . ?
C4 C5 C10 C9 -178.9(2) . . . . ?
C4 C12 C11 C6 -1.1(2) . . . . ?
C5 C6 C7 C8 0.1(3) . . . . ?
C5 C6 C11 C12 0.9(2) . . . . ?
C5 C10 C9 C8 0.1(3) . . . . ?
C6 C7 C8 C9 0.0(3) . . . . ?
C7 C8 C9 C10 -0.1(3) . . . . ?
C13 C14 C15 C16 -0.0(3) . . . . ?
C13 C18 C17 C16 -0.5(3) . . . . ?
C14 C15 C16 C17 0.7(3) . . . . ?
C14 C15 C16 C20 -178.9(3) . . . . ?
C15 C16 C17 C18 -0.5(3) . . . . ?
C16 C17 C18 C21 -179.9(3) . . . . ?
